data_7021145
loop_
_publ_author_name
'Cai, Yudong'
'Shi, Yian'

_publ_section_title
;
 Synthesis and X-ray characterization of novel palladium(II) complexes
 with tunable chiral anionic counterions.
;
_journal_issue 15
_journal_name_full 'Dalton transactions (Cambridge, England : 2003)'
_journal_page_first 5232
_journal_page_last 5236
_journal_paper_doi 10.1039/c3dt00007a
_journal_volume 42
_journal_year 2013
_chemical_absolute_configuration ad
_chemical_formula_sum 'C45 H50 Cl2 Fe O4 P2 Pd Si'
_chemical_formula_weight 978.03
_chemical_name_systematic
;
?
;
_space_group_IT_number 19
_symmetry_cell_setting orthorhombic
_symmetry_space_group_name_Hall 'P 2ac 2ab'
_symmetry_space_group_name_H-M 'P 21 21 21'
_atom_sites_solution_hydrogens geom
_atom_sites_solution_primary direct
_atom_sites_solution_secondary difmap
_audit_creation_method SHELXL-97
_cell_angle_alpha 90.00
_cell_angle_beta 90.00
_cell_angle_gamma 90.00
_cell_formula_units_Z 4
_cell_length_a 12.5186(13)
_cell_length_b 17.3401(18)
_cell_length_c 20.879(2)
_cell_measurement_reflns_used 18116
_cell_measurement_temperature 173(2)
_cell_measurement_theta_max 27.4816
_cell_measurement_theta_min 1.5266
_cell_volume 4532.3(8)
_computing_cell_refinement 'CrystalClear (Rigaku Inc., 2008)'
_computing_data_collection 'CrystalClear (Rigaku Inc., 2008)'
_computing_data_reduction 'CrystalClear (Rigaku Inc., 2008)'
_computing_molecular_graphics
;
Mercury: visualization and analysis of crystal structures, C. F. Macrae,
P. R. Edgington, P. McCabe, E. Pidcock, G. P. Shields, R. Taylor,
M. Towler and J. van de Streek, J. Appl. Cryst., 39, 453-457, 2006.
;
_computing_publication_material 'SHELX-97 (Sheldrick, 2008)'
_computing_structure_refinement 'SHELX-97 (Sheldrick, 2008)'
_computing_structure_solution 'SHELX-97 (Sheldrick, 2008)'
_diffrn_ambient_temperature 173(2)
_diffrn_detector_area_resol_mean 28.5714
_diffrn_measured_fraction_theta_full 0.997
_diffrn_measured_fraction_theta_max 0.997
_diffrn_measurement_device_type 'MM007HF + CCD (Saturn724+)'
_diffrn_measurement_method '\w scans at fixed \c = 45\%'
_diffrn_radiation_monochromator Confocal
_diffrn_radiation_source 'Rotating Anode'
_diffrn_radiation_type MoK\a
_diffrn_radiation_wavelength 0.71073
_diffrn_reflns_av_R_equivalents 0.0339
_diffrn_reflns_av_sigmaI/netI 0.0521
_diffrn_reflns_limit_h_max 16
_diffrn_reflns_limit_h_min -14
_diffrn_reflns_limit_k_max 22
_diffrn_reflns_limit_k_min -13
_diffrn_reflns_limit_l_max 27
_diffrn_reflns_limit_l_min -27
_diffrn_reflns_number 20337
_diffrn_reflns_theta_full 27.49
_diffrn_reflns_theta_max 27.49
_diffrn_reflns_theta_min 1.95
_exptl_absorpt_coefficient_mu 0.972
_exptl_absorpt_correction_T_max 1.0000
_exptl_absorpt_correction_T_min 0.6506
_exptl_absorpt_correction_type multi-scan
_exptl_absorpt_process_details 'CrystalClear (Rigaku Inc., 2008)'
_exptl_crystal_colour yellow
_exptl_crystal_density_diffrn 1.433
_exptl_crystal_density_method 'not measured'
_exptl_crystal_description block
_exptl_crystal_F_000 2008
_exptl_crystal_size_max 0.23
_exptl_crystal_size_mid 0.19
_exptl_crystal_size_min 0.14
_refine_diff_density_max 0.778
_refine_diff_density_min -0.528
_refine_diff_density_rms 0.081
_refine_ls_abs_structure_details 'Flack H D (1983), Acta Cryst. A39, 876-881'
_refine_ls_abs_structure_Flack -0.014(17)
_refine_ls_extinction_method none
_refine_ls_goodness_of_fit_ref 1.065
_refine_ls_hydrogen_treatment constr
_refine_ls_matrix_type full
_refine_ls_number_parameters 508
_refine_ls_number_reflns 10348
_refine_ls_number_restraints 0
_refine_ls_restrained_S_all 1.065
_refine_ls_R_factor_all 0.0449
_refine_ls_R_factor_gt 0.0423
_refine_ls_shift/su_max 0.001
_refine_ls_shift/su_mean 0.000
_refine_ls_structure_factor_coef Fsqd
_refine_ls_weighting_details 'calc w=1/[\s^2^(Fo^2^)+(0.0424P)^2^+1.7826P] where P=(Fo^2^+2Fc^2^)/3'
_refine_ls_weighting_scheme calc
_refine_ls_wR_factor_gt 0.0921
_refine_ls_wR_factor_ref 0.0944
_reflns_number_gt 9856
_reflns_number_total 10348
_reflns_threshold_expression >2sigma(I)
_cod_data_source_file c3dt00007a.txt
_cod_data_source_block a
_cod_depositor_comments 'Adding full bibliography for 7021143--7021149.cif.'
_cod_original_cell_volume 4532.2(8)
_cod_original_sg_symbol_H-M P2(1)2(1)2(1)
_cod_database_code 7021145

loop_
_symmetry_equiv_pos_as_xyz
'x, y, z'
'-x+1/2, -y, z+1/2'
'-x, y+1/2, -z+1/2'
'x+1/2, -y+1/2, -z'

loop_
_atom_site_label
_atom_site_type_symbol
_atom_site_fract_x
_atom_site_fract_y
_atom_site_fract_z
_atom_site_U_iso_or_equiv
_atom_site_adp_type
_atom_site_occupancy
_atom_site_symmetry_multiplicity
_atom_site_calc_flag
_atom_site_refinement_flags
Pd1 Pd 0.59035(2) 0.388609(14) 0.787443(11) 0.02162(7) Uani 1 1 d .
Fe1 Fe 0.81210(4) 0.28625(3) 0.55556(2) 0.02780(12) Uani 1 1 d .
Cl1 Cl 0.1200(2) 0.42029(17) 0.62746(19) 0.1845(16) Uani 1 1 d .
Cl2 Cl 0.2185(2) 0.47203(17) 0.51237(10) 0.1337(10) Uani 1 1 d .
P1 P 0.61790(8) 0.51273(5) 0.74694(4) 0.0262(2) Uani 1 1 d .
P2 P 0.45120(8) 0.40362(5) 0.85060(4) 0.02529(19) Uani 1 1 d .
Si1 Si 0.72041(9) 0.25695(6) 0.86617(5) 0.0315(2) Uani 1 1 d .
O1 O 0.5976(2) 0.28590(16) 0.67433(11) 0.0305(5) Uani 1 1 d .
O2 O 0.7194(2) 0.35334(15) 0.72779(11) 0.0270(5) Uani 1 1 d .
O3 O 0.8888(3) 0.18818(18) 0.40270(15) 0.0491(8) Uani 1 1 d .
O4 O 0.9986(2) 0.28999(17) 0.41037(13) 0.0369(6) Uani 1 1 d .
H4 H 1.0310 0.2562 0.3890 0.044 Uiso 1 1 d R
C1 C 0.6011(3) 0.5258(2) 0.66097(17) 0.0299(8) Uani 1 1 d .
C2 C 0.5404(3) 0.4732(2) 0.62703(18) 0.0305(8) Uani 1 1 d .
H2 H 0.5136 0.4285 0.6479 0.037 Uiso 1 1 calc R
C3 C 0.5182(3) 0.4853(3) 0.56246(19) 0.0373(9) Uani 1 1 d .
H3 H 0.4754 0.4494 0.5396 0.045 Uiso 1 1 calc R
C4 C 0.5584(4) 0.5491(3) 0.5318(2) 0.0452(11) Uani 1 1 d .
H4A H 0.5428 0.5573 0.4878 0.054 Uiso 1 1 calc R
C5 C 0.6213(4) 0.6014(3) 0.5645(2) 0.0515(12) Uani 1 1 d .
H5 H 0.6504 0.6446 0.5426 0.062 Uiso 1 1 calc R
C6 C 0.6420(4) 0.5908(2) 0.6293(2) 0.0423(10) Uani 1 1 d .
H6 H 0.6837 0.6275 0.6521 0.051 Uiso 1 1 calc R
C7 C 0.7561(3) 0.5377(2) 0.76422(19) 0.0326(8) Uani 1 1 d .
C8 C 0.8375(3) 0.5237(3) 0.7215(2) 0.0454(11) Uani 1 1 d .
H8 H 0.8213 0.5018 0.6809 0.055 Uiso 1 1 calc R
C9 C 0.9437(4) 0.5409(4) 0.7367(3) 0.0653(16) Uani 1 1 d .
H9 H 0.9988 0.5316 0.7064 0.078 Uiso 1 1 calc R
C10 C 0.9679(4) 0.5713(3) 0.7957(3) 0.0647(15) Uani 1 1 d .
H10 H 1.0396 0.5838 0.8062 0.078 Uiso 1 1 calc R
C11 C 0.8872(4) 0.5835(3) 0.8398(2) 0.0574(13) Uani 1 1 d .
H11 H 0.9041 0.6034 0.8809 0.069 Uiso 1 1 calc R
C12 C 0.7822(4) 0.5670(3) 0.8246(2) 0.0433(10) Uani 1 1 d .
H12 H 0.7275 0.5755 0.8553 0.052 Uiso 1 1 calc R
C13 C 0.5450(3) 0.5966(2) 0.77792(19) 0.0351(9) Uani 1 1 d .
H13B H 0.5538 0.5984 0.8250 0.042 Uiso 1 1 calc R
H13A H 0.5778 0.6440 0.7601 0.042 Uiso 1 1 calc R
C14 C 0.4253(3) 0.5975(2) 0.76246(19) 0.0360(9) Uani 1 1 d .
H14B H 0.3926 0.6425 0.7841 0.043 Uiso 1 1 calc R
H14A H 0.4166 0.6050 0.7157 0.043 Uiso 1 1 calc R
C15 C 0.3636(3) 0.5256(2) 0.7819(2) 0.0352(8) Uani 1 1 d .
H15A H 0.3817 0.4833 0.7519 0.042 Uiso 1 1 calc R
H15B H 0.2862 0.5361 0.7776 0.042 Uiso 1 1 calc R
C16 C 0.3865(3) 0.4986(2) 0.85065(18) 0.0331(8) Uani 1 1 d .
H16A H 0.3186 0.4957 0.8749 0.040 Uiso 1 1 calc R
H16B H 0.4334 0.5365 0.8722 0.040 Uiso 1 1 calc R
C17 C 0.4807(3) 0.3867(2) 0.93489(16) 0.0289(7) Uani 1 1 d .
C18 C 0.5491(4) 0.4388(3) 0.96459(19) 0.0401(10) Uani 1 1 d .
H18 H 0.5745 0.4822 0.9414 0.048 Uiso 1 1 calc R
C19 C 0.5807(4) 0.4282(3) 1.0275(2) 0.0501(12) Uani 1 1 d .
H19 H 0.6263 0.4647 1.0475 0.060 Uiso 1 1 calc R
C20 C 0.5465(4) 0.3653(3) 1.0608(2) 0.0465(11) Uani 1 1 d .
H20 H 0.5682 0.3580 1.1039 0.056 Uiso 1 1 calc R
C21 C 0.4806(4) 0.3126(3) 1.0318(2) 0.0512(13) Uani 1 1 d .
H21 H 0.4577 0.2684 1.0550 0.061 Uiso 1 1 calc R
C22 C 0.4467(4) 0.3231(3) 0.96872(19) 0.0395(10) Uani 1 1 d .
H22 H 0.4005 0.2866 0.9492 0.047 Uiso 1 1 calc R
C23 C 0.3384(3) 0.3437(2) 0.82738(18) 0.0306(8) Uani 1 1 d .
C24 C 0.2452(3) 0.3406(3) 0.8646(2) 0.0446(11) Uani 1 1 d .
H24 H 0.2429 0.3655 0.9051 0.054 Uiso 1 1 calc R
C25 C 0.1571(4) 0.3014(3) 0.8422(3) 0.0600(14) Uani 1 1 d .
H25 H 0.0945 0.2992 0.8679 0.072 Uiso 1 1 calc R
C26 C 0.1576(4) 0.2658(3) 0.7839(3) 0.0577(13) Uani 1 1 d .
H26 H 0.0961 0.2390 0.7694 0.069 Uiso 1 1 calc R
C27 C 0.2489(4) 0.2689(3) 0.7460(2) 0.0480(11) Uani 1 1 d .
H27 H 0.2498 0.2446 0.7052 0.058 Uiso 1 1 calc R
C28 C 0.3388(3) 0.3078(2) 0.76821(19) 0.0338(9) Uani 1 1 d .
H28 H 0.4013 0.3097 0.7424 0.041 Uiso 1 1 calc R
C29 C 0.5905(3) 0.27702(19) 0.82647(15) 0.0257(7) Uani 1 1 d .
H29B H 0.5319 0.2722 0.8581 0.031 Uiso 1 1 calc R
H29A H 0.5781 0.2388 0.7921 0.031 Uiso 1 1 calc R
C30 C 0.6913(4) 0.2002(4) 0.9399(3) 0.077(2) Uani 1 1 d .
H30C H 0.7579 0.1787 0.9569 0.115 Uiso 1 1 calc R
H30A H 0.6419 0.1582 0.9296 0.115 Uiso 1 1 calc R
H30B H 0.6588 0.2339 0.9721 0.115 Uiso 1 1 calc R
C31 C 0.8111(4) 0.1984(3) 0.8144(2) 0.0459(11) Uani 1 1 d .
H31B H 0.8342 0.2295 0.7777 0.069 Uiso 1 1 calc R
H31A H 0.7730 0.1527 0.7990 0.069 Uiso 1 1 calc R
H31C H 0.8737 0.1824 0.8392 0.069 Uiso 1 1 calc R
C32 C 0.7937(4) 0.3460(3) 0.8884(3) 0.0593(15) Uani 1 1 d .
H32A H 0.8061 0.3773 0.8500 0.089 Uiso 1 1 calc R
H32C H 0.8625 0.3322 0.9077 0.089 Uiso 1 1 calc R
H32B H 0.7514 0.3756 0.9193 0.089 Uiso 1 1 calc R
C33 C 0.6926(3) 0.3040(2) 0.68586(15) 0.0234(7) Uani 1 1 d .
C34 C 0.7807(3) 0.2661(2) 0.64977(16) 0.0283(8) Uani 1 1 d .
C35 C 0.8862(3) 0.2951(3) 0.64314(19) 0.0398(10) Uani 1 1 d .
H35 H 0.9135 0.3408 0.6622 0.048 Uiso 1 1 calc R
C36 C 0.9431(4) 0.2440(3) 0.6033(2) 0.0459(12) Uani 1 1 d .
H36 H 1.0157 0.2493 0.5908 0.055 Uiso 1 1 calc R
C37 C 0.8739(4) 0.1835(3) 0.58500(19) 0.0420(11) Uani 1 1 d .
H37 H 0.8921 0.1411 0.5583 0.050 Uiso 1 1 calc R
C38 C 0.7734(4) 0.1968(2) 0.61324(18) 0.0346(9) Uani 1 1 d .
H38 H 0.7118 0.1652 0.6088 0.042 Uiso 1 1 calc R
C39 C 0.9085(3) 0.2529(2) 0.42167(17) 0.0318(8) Uani 1 1 d .
C40 C 0.8326(3) 0.2987(2) 0.45964(16) 0.0308(8) Uani 1 1 d .
C41 C 0.8522(3) 0.3696(2) 0.49152(19) 0.0355(9) Uani 1 1 d .
H41 H 0.9174 0.3976 0.4912 0.043 Uiso 1 1 calc R
C42 C 0.7570(3) 0.3910(2) 0.5240(2) 0.0373(9) Uani 1 1 d .
H42 H 0.7472 0.4363 0.5489 0.045 Uiso 1 1 calc R
C43 C 0.6787(3) 0.3329(2) 0.51265(19) 0.0361(9) Uani 1 1 d .
H43 H 0.6077 0.3327 0.5286 0.043 Uiso 1 1 calc R
C44 C 0.7253(3) 0.2759(2) 0.47356(18) 0.0338(9) Uani 1 1 d .
H44 H 0.6914 0.2302 0.4590 0.041 Uiso 1 1 calc R
C45 C 0.2326(5) 0.4586(4) 0.5937(3) 0.0773(18) Uani 1 1 d .
H45A H 0.2937 0.4236 0.6017 0.093 Uiso 1 1 calc R
H45B H 0.2486 0.5087 0.6142 0.093 Uiso 1 1 calc R

loop_
_atom_site_aniso_label
_atom_site_aniso_U_11
_atom_site_aniso_U_22
_atom_site_aniso_U_33
_atom_site_aniso_U_23
_atom_site_aniso_U_13
_atom_site_aniso_U_12
Pd1 0.02627(12) 0.01939(11) 0.01921(11) -0.00146(10) 0.00215(10) -0.00031(11)
Fe1 0.0302(3) 0.0282(3) 0.0250(2) -0.0002(2) 0.0054(2) 0.0056(2)
Cl1 0.134(2) 0.127(2) 0.293(4) 0.058(2) 0.130(3) 0.0348(17)
Cl2 0.150(2) 0.165(2) 0.0863(13) 0.0115(14) -0.0333(14) 0.0589(19)
P1 0.0349(5) 0.0200(4) 0.0238(4) -0.0007(3) 0.0056(4) -0.0038(4)
P2 0.0306(4) 0.0226(5) 0.0227(4) 0.0008(3) 0.0059(4) 0.0002(4)
Si1 0.0353(6) 0.0325(6) 0.0267(5) 0.0024(4) -0.0020(4) 0.0057(5)
O1 0.0290(13) 0.0389(14) 0.0237(11) -0.0075(11) -0.0004(11) -0.0029(13)
O2 0.0291(12) 0.0291(13) 0.0226(12) -0.0049(10) 0.0036(10) -0.0014(11)
O3 0.055(2) 0.0405(17) 0.0513(18) -0.0157(14) 0.0189(16) -0.0086(15)
O4 0.0399(15) 0.0365(15) 0.0343(14) -0.0097(12) 0.0091(13) 0.0038(13)
C1 0.038(2) 0.0240(17) 0.0279(17) 0.0016(14) 0.0032(17) 0.0017(17)
C2 0.0352(19) 0.0252(18) 0.0311(19) 0.0026(15) 0.0053(16) 0.0000(16)
C3 0.038(2) 0.043(2) 0.031(2) -0.0018(18) -0.0018(17) 0.0050(19)
C4 0.060(3) 0.050(3) 0.0253(19) 0.0052(18) -0.0015(19) 0.014(2)
C5 0.079(3) 0.037(2) 0.039(2) 0.013(2) 0.014(2) 0.005(2)
C6 0.060(3) 0.031(2) 0.037(2) 0.0009(17) 0.012(2) -0.007(2)
C7 0.035(2) 0.0277(19) 0.035(2) -0.0026(16) 0.0025(16) -0.0035(16)
C8 0.043(2) 0.051(3) 0.042(2) -0.012(2) 0.005(2) -0.010(2)
C9 0.041(3) 0.085(4) 0.069(4) -0.013(3) 0.007(2) -0.008(3)
C10 0.038(2) 0.076(4) 0.080(4) -0.013(3) -0.012(3) -0.010(3)
C11 0.057(3) 0.063(3) 0.052(3) -0.016(2) -0.012(2) -0.013(3)
C12 0.048(3) 0.046(3) 0.037(2) -0.007(2) 0.000(2) -0.008(2)
C13 0.049(2) 0.0226(18) 0.033(2) 0.0022(15) 0.0083(18) -0.0022(16)
C14 0.050(2) 0.0225(18) 0.0351(19) 0.0062(15) 0.0072(18) 0.0074(17)
C15 0.037(2) 0.0256(18) 0.043(2) 0.0036(18) 0.0026(19) 0.0065(16)
C16 0.038(2) 0.0308(19) 0.0302(18) 0.0053(16) 0.0097(16) 0.0041(16)
C17 0.0392(19) 0.0264(17) 0.0212(16) -0.0021(15) 0.0101(14) -0.0013(17)
C18 0.057(3) 0.032(2) 0.031(2) -0.0005(17) -0.0019(19) -0.009(2)
C19 0.071(3) 0.042(2) 0.037(2) -0.0032(19) -0.010(2) -0.017(3)
C20 0.060(3) 0.052(3) 0.0266(19) 0.0045(19) -0.003(2) -0.003(2)
C21 0.065(3) 0.058(3) 0.031(2) 0.018(2) 0.000(2) -0.016(3)
C22 0.046(2) 0.042(2) 0.030(2) 0.0072(18) -0.0005(18) -0.0146(19)
C23 0.0328(19) 0.0281(19) 0.0308(19) 0.0069(15) 0.0040(16) 0.0031(16)
C24 0.033(2) 0.058(3) 0.042(2) 0.002(2) 0.0062(19) -0.004(2)
C25 0.039(3) 0.067(4) 0.075(4) 0.007(3) 0.009(3) -0.009(2)
C26 0.041(2) 0.058(3) 0.075(3) 0.004(3) -0.013(3) -0.015(2)
C27 0.049(3) 0.041(2) 0.054(3) -0.004(2) -0.014(2) -0.006(2)
C28 0.0309(19) 0.031(2) 0.040(2) 0.0028(16) -0.0042(16) 0.0011(16)
C29 0.0369(18) 0.0186(15) 0.0217(15) -0.0007(12) -0.0018(16) 0.0001(16)
C30 0.051(3) 0.119(5) 0.060(3) 0.056(4) 0.002(3) 0.013(3)
C31 0.039(2) 0.055(3) 0.044(2) -0.007(2) -0.009(2) 0.015(2)
C32 0.060(3) 0.046(3) 0.072(3) -0.017(3) -0.038(3) 0.009(2)
C33 0.0303(18) 0.0238(17) 0.0160(14) -0.0011(13) 0.0014(14) 0.0023(15)
C34 0.0346(19) 0.0318(19) 0.0185(16) -0.0005(14) 0.0026(15) 0.0055(16)
C35 0.033(2) 0.055(3) 0.032(2) -0.0073(19) -0.0038(17) 0.0033(19)
C36 0.036(2) 0.070(3) 0.032(2) 0.000(2) 0.0035(18) 0.019(2)
C37 0.055(3) 0.042(2) 0.029(2) 0.0040(18) 0.0104(19) 0.027(2)
C38 0.049(2) 0.028(2) 0.0268(18) 0.0028(15) 0.0091(18) 0.0074(18)
C39 0.037(2) 0.0340(19) 0.0244(17) 0.0031(15) -0.0012(17) -0.0009(19)
C40 0.040(2) 0.032(2) 0.0206(17) 0.0061(15) 0.0055(15) 0.0059(17)
C41 0.043(2) 0.0225(18) 0.041(2) 0.0048(16) 0.0127(18) 0.0025(16)
C42 0.045(2) 0.0236(18) 0.043(2) 0.0008(18) 0.0117(18) 0.0078(19)
C43 0.032(2) 0.039(2) 0.037(2) 0.0086(18) 0.0026(17) 0.0100(18)
C44 0.0296(19) 0.040(2) 0.0323(19) 0.0037(17) -0.0011(16) 0.0044(17)
C45 0.069(4) 0.076(4) 0.086(4) 0.002(4) 0.000(4) 0.006(3)

loop_
_atom_type_symbol
_atom_type_description
_atom_type_scat_dispersion_real
_atom_type_scat_dispersion_imag
_atom_type_scat_source
C C 0.0033 0.0016 'International Tables Vol C Tables 4.2.6.8 and 6.1.1.4'
H H 0.0000 0.0000 'International Tables Vol C Tables 4.2.6.8 and 6.1.1.4'
O O 0.0106 0.0060 'International Tables Vol C Tables 4.2.6.8 and 6.1.1.4'
Si Si 0.0817 0.0704 'International Tables Vol C Tables 4.2.6.8 and 6.1.1.4'
P P 0.1023 0.0942 'International Tables Vol C Tables 4.2.6.8 and 6.1.1.4'
Pd Pd -0.9988 1.0072 'International Tables Vol C Tables 4.2.6.8 and 6.1.1.4'
Cl Cl 0.1484 0.1585 'International Tables Vol C Tables 4.2.6.8 and 6.1.1.4'
Fe Fe 0.3463 0.8444 'International Tables Vol C Tables 4.2.6.8 and 6.1.1.4'

loop_
_geom_angle_atom_site_label_1
_geom_angle_atom_site_label_2
_geom_angle_atom_site_label_3
_geom_angle
C29 Pd1 O2 87.80(12)
C29 Pd1 P2 82.95(11)
O2 Pd1 P2 170.09(7)
C29 Pd1 P1 171.35(11)
O2 Pd1 P1 86.61(7)
P2 Pd1 P1 102.98(3)
C38 Fe1 C40 134.35(16)
C38 Fe1 C41 175.16(16)
C40 Fe1 C41 40.88(16)
C38 Fe1 C44 107.78(17)
C40 Fe1 C44 41.17(16)
C41 Fe1 C44 68.96(17)
C38 Fe1 C34 41.17(15)
C40 Fe1 C34 174.55(17)
C41 Fe1 C34 143.65(16)
C44 Fe1 C34 134.00(16)
C38 Fe1 C37 40.60(17)
C40 Fe1 C37 110.04(16)
C41 Fe1 C37 136.59(17)
C44 Fe1 C37 112.29(18)
C34 Fe1 C37 68.41(15)
C38 Fe1 C42 142.17(16)
C40 Fe1 C42 68.36(16)
C41 Fe1 C42 40.72(15)
C44 Fe1 C42 68.18(17)
C34 Fe1 C42 113.41(15)
C37 Fe1 C42 177.19(18)
C38 Fe1 C36 68.21(19)
C40 Fe1 C36 114.54(16)
C41 Fe1 C36 112.06(19)
C44 Fe1 C36 143.37(17)
C34 Fe1 C36 67.93(16)
C37 Fe1 C36 40.39(19)
C42 Fe1 C36 137.8(2)
C38 Fe1 C35 68.63(18)
C40 Fe1 C35 144.32(17)
C41 Fe1 C35 114.89(19)
C44 Fe1 C35 174.46(16)
C34 Fe1 C35 40.57(16)
C37 Fe1 C35 68.01(19)
C42 Fe1 C35 111.81(18)
C36 Fe1 C35 40.11(17)
C38 Fe1 C43 111.46(18)
C40 Fe1 C43 68.39(16)
C41 Fe1 C43 68.60(17)
C44 Fe1 C43 40.21(16)
C34 Fe1 C43 109.34(16)
C37 Fe1 C43 141.47(19)
C42 Fe1 C43 40.56(17)
C36 Fe1 C43 176.42(18)
C35 Fe1 C43 136.31(17)
C7 P1 C1 105.97(19)
C7 P1 C13 102.36(19)
C1 P1 C13 101.03(18)
C7 P1 Pd1 106.73(13)
C1 P1 Pd1 117.01(12)
C13 P1 Pd1 121.93(13)
C23 P2 C17 108.85(17)
C23 P2 C16 99.79(19)
C17 P2 C16 103.48(17)
C23 P2 Pd1 112.79(13)
C17 P2 Pd1 113.54(13)
C16 P2 Pd1 117.13(12)
C32 Si1 C29 112.88(19)
C32 Si1 C30 109.2(3)
C29 Si1 C30 107.2(2)
C32 Si1 C31 107.2(2)
C29 Si1 C31 112.05(18)
C30 Si1 C31 108.1(3)
C33 O2 Pd1 113.4(2)
C39 O4 H4 99.7
C2 C1 C6 119.3(4)
C2 C1 P1 119.1(3)
C6 C1 P1 121.5(3)
C1 C2 C3 120.4(4)
C1 C2 H2 119.8
C3 C2 H2 119.8
C4 C3 C2 120.0(4)
C4 C3 H3 120.0
C2 C3 H3 120.0
C3 C4 C5 120.5(4)
C3 C4 H4A 119.8
C5 C4 H4A 119.8
C4 C5 C6 120.1(4)
C4 C5 H5 120.0
C6 C5 H5 120.0
C5 C6 C1 119.7(4)
C5 C6 H6 120.1
C1 C6 H6 120.1
C8 C7 C12 118.4(4)
C8 C7 P1 122.2(3)
C12 C7 P1 119.2(3)
C7 C8 C9 121.2(4)
C7 C8 H8 119.4
C9 C8 H8 119.4
C10 C9 C8 119.7(5)
C10 C9 H9 120.2
C8 C9 H9 120.2
C9 C10 C11 119.6(5)
C9 C10 H10 120.2
C11 C10 H10 120.2
C10 C11 C12 120.7(5)
C10 C11 H11 119.6
C12 C11 H11 119.6
C11 C12 C7 120.3(4)
C11 C12 H12 119.9
C7 C12 H12 119.9
C14 C13 P1 114.8(3)
C14 C13 H13B 108.6
P1 C13 H13B 108.6
C14 C13 H13A 108.6
P1 C13 H13A 108.6
H13B C13 H13A 107.5
C15 C14 C13 115.6(3)
C15 C14 H14B 108.4
C13 C14 H14B 108.4
C15 C14 H14A 108.4
C13 C14 H14A 108.4
H14B C14 H14A 107.4
C14 C15 C16 113.8(3)
C14 C15 H15A 108.8
C16 C15 H15A 108.8
C14 C15 H15B 108.8
C16 C15 H15B 108.8
H15A C15 H15B 107.7
C15 C16 P2 110.8(3)
C15 C16 H16A 109.5
P2 C16 H16A 109.5
C15 C16 H16B 109.5
P2 C16 H16B 109.5
H16A C16 H16B 108.1
C22 C17 C18 118.8(4)
C22 C17 P2 124.2(3)
C18 C17 P2 116.9(3)
C19 C18 C17 120.9(4)
C19 C18 H18 119.6
C17 C18 H18 119.6
C20 C19 C18 120.1(4)
C20 C19 H19 120.0
C18 C19 H19 120.0
C19 C20 C21 119.9(4)
C19 C20 H20 120.1
C21 C20 H20 120.1
C20 C21 C22 120.7(4)
C20 C21 H21 119.6
C22 C21 H21 119.6
C17 C22 C21 119.7(4)
C17 C22 H22 120.2
C21 C22 H22 120.2
C28 C23 C24 118.8(4)
C28 C23 P2 119.5(3)
C24 C23 P2 121.3(3)
C25 C24 C23 119.8(5)
C25 C24 H24 120.1
C23 C24 H24 120.1
C26 C25 C24 121.4(5)
C26 C25 H25 119.3
C24 C25 H25 119.3
C25 C26 C27 119.6(4)
C25 C26 H26 120.2
C27 C26 H26 120.2
C26 C27 C28 119.6(5)
C26 C27 H27 120.2
C28 C27 H27 120.2
C23 C28 C27 120.8(4)
C23 C28 H28 119.6
C27 C28 H28 119.6
Si1 C29 Pd1 110.28(18)
Si1 C29 H29B 109.6
Pd1 C29 H29B 109.6
Si1 C29 H29A 109.6
Pd1 C29 H29A 109.6
H29B C29 H29A 108.1
Si1 C30 H30C 109.5
Si1 C30 H30A 109.5
H30C C30 H30A 109.5
Si1 C30 H30B 109.5
H30C C30 H30B 109.5
H30A C30 H30B 109.5
Si1 C31 H31B 109.5
Si1 C31 H31A 109.5
H31B C31 H31A 109.5
Si1 C31 H31C 109.5
H31B C31 H31C 109.5
H31A C31 H31C 109.5
Si1 C32 H32A 109.5
Si1 C32 H32C 109.5
H32A C32 H32C 109.5
Si1 C32 H32B 109.5
H32A C32 H32B 109.5
H32C C32 H32B 109.5
O1 C33 O2 123.5(3)
O1 C33 C34 119.7(3)
O2 C33 C34 116.8(3)
C35 C34 C38 107.8(3)
C35 C34 C33 125.7(4)
C38 C34 C33 126.5(4)
C35 C34 Fe1 70.5(2)
C38 C34 Fe1 68.9(2)
C33 C34 Fe1 123.8(2)
C36 C35 C34 107.8(4)
C36 C35 Fe1 69.9(2)
C34 C35 Fe1 69.0(2)
C36 C35 H35 126.1
C34 C35 H35 126.1
Fe1 C35 H35 126.6
C35 C36 C37 108.4(4)
C35 C36 Fe1 70.0(2)
C37 C36 Fe1 69.2(2)
C35 C36 H36 125.8
C37 C36 H36 125.8
Fe1 C36 H36 126.6
C38 C37 C36 108.3(4)
C38 C37 Fe1 69.1(2)
C36 C37 Fe1 70.4(3)
C38 C37 H37 125.9
C36 C37 H37 125.9
Fe1 C37 H37 126.1
C37 C38 C34 107.7(4)
C37 C38 Fe1 70.3(2)
C34 C38 Fe1 69.9(2)
C37 C38 H38 126.1
C34 C38 H38 126.1
Fe1 C38 H38 125.3
O3 C39 O4 124.4(4)
O3 C39 C40 122.9(4)
O4 C39 C40 112.7(3)
C41 C40 C44 107.9(3)
C41 C40 C39 127.5(4)
C44 C40 C39 124.6(4)
C41 C40 Fe1 69.6(2)
C44 C40 Fe1 69.6(2)
C39 C40 Fe1 123.8(3)
C40 C41 C42 107.8(4)
C40 C41 Fe1 69.5(2)
C42 C41 Fe1 70.4(2)
C40 C41 H41 126.1
C42 C41 H41 126.1
Fe1 C41 H41 125.5
C41 C42 C43 108.2(4)
C41 C42 Fe1 68.9(2)
C43 C42 Fe1 70.0(2)
C41 C42 H42 125.9
C43 C42 H42 125.9
Fe1 C42 H42 126.8
C44 C43 C42 107.9(4)
C44 C43 Fe1 68.9(2)
C42 C43 Fe1 69.4(2)
C44 C43 H43 126.1
C42 C43 H43 126.1
Fe1 C43 H43 127.2
C43 C44 C40 108.2(4)
C43 C44 Fe1 70.8(2)
C40 C44 Fe1 69.2(2)
C43 C44 H44 125.9
C40 C44 H44 125.9
Fe1 C44 H44 125.6
Cl1 C45 Cl2 112.0(4)
Cl1 C45 H45A 109.2
Cl2 C45 H45A 109.2
Cl1 C45 H45B 109.2
Cl2 C45 H45B 109.2
H45A C45 H45B 107.9

loop_
_geom_bond_atom_site_label_1
_geom_bond_atom_site_label_2
_geom_bond_distance
Pd1 C29 2.100(3)
Pd1 O2 2.129(2)
Pd1 P2 2.2003(9)
Pd1 P1 2.3381(10)
Fe1 C38 2.023(4)
Fe1 C40 2.031(3)
Fe1 C41 2.031(4)
Fe1 C44 2.035(4)
Fe1 C34 2.036(3)
Fe1 C37 2.038(4)
Fe1 C42 2.052(4)
Fe1 C36 2.055(4)
Fe1 C35 2.056(4)
Fe1 C43 2.060(4)
Cl1 C45 1.711(7)
Cl2 C45 1.723(7)
P1 C7 1.820(4)
P1 C1 1.821(4)
P1 C13 1.835(4)
P2 C23 1.820(4)
P2 C17 1.822(4)
P2 C16 1.836(4)
Si1 C32 1.856(5)
Si1 C29 1.858(4)
Si1 C30 1.864(5)
Si1 C31 1.868(4)
O1 C33 1.253(4)
O2 C33 1.269(4)
O3 C39 1.216(5)
O4 C39 1.319(5)
O4 H4 0.8399
C1 C2 1.384(5)
C1 C6 1.403(5)
C2 C3 1.392(5)
C2 H2 0.9500
C3 C4 1.374(6)
C3 H3 0.9500
C4 C5 1.381(7)
C4 H4A 0.9500
C5 C6 1.391(6)
C5 H5 0.9500
C6 H6 0.9500
C7 C8 1.376(6)
C7 C12 1.397(6)
C8 C9 1.399(7)
C8 H8 0.9500
C9 C10 1.374(8)
C9 H9 0.9500
C10 C11 1.381(8)
C10 H10 0.9500
C11 C12 1.383(7)
C11 H11 0.9500
C12 H12 0.9500
C13 C14 1.533(6)
C13 H13B 0.9900
C13 H13A 0.9900
C14 C15 1.522(5)
C14 H14B 0.9900
C14 H14A 0.9900
C15 C16 1.537(5)
C15 H15A 0.9900
C15 H15B 0.9900
C16 H16A 0.9900
C16 H16B 0.9900
C17 C22 1.378(5)
C17 C18 1.390(6)
C18 C19 1.384(6)
C18 H18 0.9500
C19 C20 1.362(6)
C19 H19 0.9500
C20 C21 1.371(7)
C20 H20 0.9500
C21 C22 1.396(6)
C21 H21 0.9500
C22 H22 0.9500
C23 C28 1.383(5)
C23 C24 1.402(6)
C24 C25 1.378(7)
C24 H24 0.9500
C25 C26 1.365(8)
C25 H25 0.9500
C26 C27 1.391(7)
C26 H26 0.9500
C27 C28 1.392(6)
C27 H27 0.9500
C28 H28 0.9500
C29 H29B 0.9900
C29 H29A 0.9900
C30 H30C 0.9800
C30 H30A 0.9800
C30 H30B 0.9800
C31 H31B 0.9800
C31 H31A 0.9800
C31 H31C 0.9800
C32 H32A 0.9800
C32 H32C 0.9800
C32 H32B 0.9800
C33 C34 1.489(5)
C34 C35 1.419(6)
C34 C38 1.427(5)
C35 C36 1.410(6)
C35 H35 0.9500
C36 C37 1.413(7)
C36 H36 0.9500
C37 C38 1.409(6)
C37 H37 0.9500
C38 H38 0.9500
C39 C40 1.470(5)
C40 C41 1.419(5)
C40 C44 1.430(5)
C41 C42 1.421(5)
C41 H41 0.9500
C42 C43 1.425(6)
C42 H42 0.9500
C43 C44 1.408(6)
C43 H43 0.9500
C44 H44 0.9500
C45 H45A 0.9900
C45 H45B 0.9900

loop_
_geom_hbond_atom_site_label_D
_geom_hbond_atom_site_label_H
_geom_hbond_atom_site_label_A
_geom_hbond_distance_DH
_geom_hbond_distance_HA
_geom_hbond_distance_DA
_geom_hbond_angle_DHA
_geom_hbond_site_symmetry_A
O4 H4 O1 0.84 1.73 2.529(4) 159.2 4_556

loop_
_geom_torsion_atom_site_label_1
_geom_torsion_atom_site_label_2
_geom_torsion_atom_site_label_3
_geom_torsion_atom_site_label_4
_geom_torsion
C29 Pd1 P1 C7 -7.2(6)
O2 Pd1 P1 C7 -57.07(15)
P2 Pd1 P1 C7 125.44(13)
C29 Pd1 P1 C1 111.2(6)
O2 Pd1 P1 C1 61.34(17)
P2 Pd1 P1 C1 -116.16(15)
C29 Pd1 P1 C13 -124.0(6)
O2 Pd1 P1 C13 -173.86(18)
P2 Pd1 P1 C13 8.64(17)
C29 Pd1 P2 C23 -65.82(16)
O2 Pd1 P2 C23 -44.7(4)
P1 Pd1 P2 C23 120.58(13)
C29 Pd1 P2 C17 58.59(17)
O2 Pd1 P2 C17 79.7(4)
P1 Pd1 P2 C17 -115.01(14)
C29 Pd1 P2 C16 179.18(18)
O2 Pd1 P2 C16 -159.7(4)
P1 Pd1 P2 C16 5.58(16)
C29 Pd1 O2 C33 68.4(2)
P2 Pd1 O2 C33 47.4(5)
P1 Pd1 O2 C33 -118.2(2)
C7 P1 C1 C2 140.4(3)
C13 P1 C1 C2 -113.1(3)
Pd1 P1 C1 C2 21.6(4)
C7 P1 C1 C6 -44.1(4)
C13 P1 C1 C6 62.3(4)
Pd1 P1 C1 C6 -162.9(3)
C6 C1 C2 C3 -1.2(6)
P1 C1 C2 C3 174.3(3)
C1 C2 C3 C4 1.1(6)
C2 C3 C4 C5 0.4(7)
C3 C4 C5 C6 -1.8(7)
C4 C5 C6 C1 1.7(7)
C2 C1 C6 C5 -0.2(6)
P1 C1 C6 C5 -175.6(4)
C1 P1 C7 C8 -33.5(4)
C13 P1 C7 C8 -139.0(4)
Pd1 P1 C7 C8 91.9(4)
C1 P1 C7 C12 151.3(3)
C13 P1 C7 C12 45.9(4)
Pd1 P1 C7 C12 -83.3(3)
C12 C7 C8 C9 -2.6(7)
P1 C7 C8 C9 -177.7(4)
C7 C8 C9 C10 1.1(9)
C8 C9 C10 C11 0.9(10)
C9 C10 C11 C12 -1.4(9)
C10 C11 C12 C7 -0.1(8)
C8 C7 C12 C11 2.1(7)
P1 C7 C12 C11 177.4(4)
C7 P1 C13 C14 172.5(3)
C1 P1 C13 C14 63.2(3)
Pd1 P1 C13 C14 -68.6(3)
P1 C13 C14 C15 53.7(4)
C13 C14 C15 C16 47.6(5)
C14 C15 C16 P2 -115.5(3)
C23 P2 C16 C15 -72.3(3)
C17 P2 C16 C15 175.5(3)
Pd1 P2 C16 C15 49.7(3)
C23 P2 C17 C22 18.6(4)
C16 P2 C17 C22 124.1(4)
Pd1 P2 C17 C22 -107.9(3)
C23 P2 C17 C18 -166.8(3)
C16 P2 C17 C18 -61.3(4)
Pd1 P2 C17 C18 66.7(3)
C22 C17 C18 C19 -1.5(7)
P2 C17 C18 C19 -176.4(4)
C17 C18 C19 C20 1.3(8)
C18 C19 C20 C21 0.0(8)
C19 C20 C21 C22 -0.9(8)
C18 C17 C22 C21 0.6(7)
P2 C17 C22 C21 175.0(4)
C20 C21 C22 C17 0.7(8)
C17 P2 C23 C28 -139.9(3)
C16 P2 C23 C28 112.1(3)
Pd1 P2 C23 C28 -13.0(3)
C17 P2 C23 C24 48.1(4)
C16 P2 C23 C24 -59.9(4)
Pd1 P2 C23 C24 175.0(3)
C28 C23 C24 C25 0.9(7)
P2 C23 C24 C25 172.9(4)
C23 C24 C25 C26 -0.7(8)
C24 C25 C26 C27 -0.1(9)
C25 C26 C27 C28 0.5(8)
C24 C23 C28 C27 -0.4(6)
P2 C23 C28 C27 -172.6(3)
C26 C27 C28 C23 -0.3(7)
C32 Si1 C29 Pd1 21.5(3)
C30 Si1 C29 Pd1 141.8(3)
C31 Si1 C29 Pd1 -99.7(2)
O2 Pd1 C29 Si1 61.77(16)
P2 Pd1 C29 Si1 -121.78(16)
P1 Pd1 C29 Si1 12.0(7)
Pd1 O2 C33 O1 9.7(4)
Pd1 O2 C33 C34 -169.7(2)
O1 C33 C34 C35 160.1(4)
O2 C33 C34 C35 -20.5(5)
O1 C33 C34 C38 -16.6(5)
O2 C33 C34 C38 162.8(3)
O1 C33 C34 Fe1 71.0(4)
O2 C33 C34 Fe1 -109.6(3)
C38 Fe1 C34 C35 119.0(3)
C40 Fe1 C34 C35 155.4(16)
C41 Fe1 C34 C35 -60.3(4)
C44 Fe1 C34 C35 -178.4(3)
C37 Fe1 C34 C35 81.0(3)
C42 Fe1 C34 C35 -96.7(3)
C36 Fe1 C34 C35 37.3(3)
C43 Fe1 C34 C35 -140.2(3)
C40 Fe1 C34 C38 36.4(17)
C41 Fe1 C34 C38 -179.3(3)
C44 Fe1 C34 C38 62.7(3)
C37 Fe1 C34 C38 -38.0(3)
C42 Fe1 C34 C38 144.3(3)
C36 Fe1 C34 C38 -81.7(3)
C35 Fe1 C34 C38 -119.0(3)
C43 Fe1 C34 C38 100.8(3)
C38 Fe1 C34 C33 -120.6(4)
C40 Fe1 C34 C33 -84.1(17)
C41 Fe1 C34 C33 60.1(4)
C44 Fe1 C34 C33 -57.9(4)
C37 Fe1 C34 C33 -158.6(4)
C42 Fe1 C34 C33 23.8(4)
C36 Fe1 C34 C33 157.8(4)
C35 Fe1 C34 C33 120.5(4)
C43 Fe1 C34 C33 -19.7(4)
C38 C34 C35 C36 -0.3(4)
C33 C34 C35 C36 -177.5(4)
Fe1 C34 C35 C36 -59.3(3)
C38 C34 C35 Fe1 59.0(3)
C33 C34 C35 Fe1 -118.2(4)
C38 Fe1 C35 C36 81.1(3)
C40 Fe1 C35 C36 -56.8(4)
C41 Fe1 C35 C36 -95.3(3)
C44 Fe1 C35 C36 131.5(18)
C34 Fe1 C35 C36 119.3(4)
C37 Fe1 C35 C36 37.3(3)
C42 Fe1 C35 C36 -139.7(3)
C43 Fe1 C35 C36 -179.7(3)
C38 Fe1 C35 C34 -38.2(2)
C40 Fe1 C35 C34 -176.1(3)
C41 Fe1 C35 C34 145.4(2)
C44 Fe1 C35 C34 12(2)
C37 Fe1 C35 C34 -82.0(3)
C42 Fe1 C35 C34 101.0(3)
C36 Fe1 C35 C34 -119.3(4)
C43 Fe1 C35 C34 61.0(3)
C34 C35 C36 C37 0.1(5)
Fe1 C35 C36 C37 -58.7(3)
C34 C35 C36 Fe1 58.7(3)
C38 Fe1 C36 C35 -82.3(3)
C40 Fe1 C36 C35 147.6(3)
C41 Fe1 C36 C35 102.9(3)
C44 Fe1 C36 C35 -173.0(3)
C34 Fe1 C36 C35 -37.7(3)
C37 Fe1 C36 C35 -119.9(4)
C42 Fe1 C36 C35 63.3(4)
C43 Fe1 C36 C35 3(3)
C38 Fe1 C36 C37 37.6(2)
C40 Fe1 C36 C37 -92.5(3)
C41 Fe1 C36 C37 -137.2(2)
C44 Fe1 C36 C37 -53.2(4)
C34 Fe1 C36 C37 82.2(3)
C42 Fe1 C36 C37 -176.8(2)
C35 Fe1 C36 C37 119.9(4)
C43 Fe1 C36 C37 123(3)
C35 C36 C37 C38 0.2(5)
Fe1 C36 C37 C38 -59.0(3)
C35 C36 C37 Fe1 59.2(3)
C40 Fe1 C37 C38 -135.9(3)
C41 Fe1 C37 C38 -174.1(3)
C44 Fe1 C37 C38 -91.6(3)
C34 Fe1 C37 C38 38.5(2)
C42 Fe1 C37 C38 169(4)
C36 Fe1 C37 C38 119.4(4)
C35 Fe1 C37 C38 82.4(3)
C43 Fe1 C37 C38 -55.8(4)
C38 Fe1 C37 C36 -119.4(4)
C40 Fe1 C37 C36 104.7(3)
C41 Fe1 C37 C36 66.5(3)
C44 Fe1 C37 C36 148.9(2)
C34 Fe1 C37 C36 -80.9(3)
C42 Fe1 C37 C36 50(4)
C35 Fe1 C37 C36 -37.0(2)
C43 Fe1 C37 C36 -175.2(3)
C36 C37 C38 C34 -0.4(5)
Fe1 C37 C38 C34 -60.1(3)
C36 C37 C38 Fe1 59.8(3)
C35 C34 C38 C37 0.4(4)
C33 C34 C38 C37 177.6(3)
Fe1 C34 C38 C37 60.4(3)
C35 C34 C38 Fe1 -60.0(3)
C33 C34 C38 Fe1 117.2(4)
C40 Fe1 C38 C37 66.1(4)
C41 Fe1 C38 C37 57(2)
C44 Fe1 C38 C37 103.8(3)
C34 Fe1 C38 C37 -118.4(4)
C42 Fe1 C38 C37 -179.1(3)
C36 Fe1 C38 C37 -37.4(3)
C35 Fe1 C38 C37 -80.7(3)
C43 Fe1 C38 C37 146.4(3)
C40 Fe1 C38 C34 -175.5(2)
C41 Fe1 C38 C34 175(2)
C44 Fe1 C38 C34 -137.9(2)
C37 Fe1 C38 C34 118.4(4)
C42 Fe1 C38 C34 -60.8(4)
C36 Fe1 C38 C34 80.9(3)
C35 Fe1 C38 C34 37.7(2)
C43 Fe1 C38 C34 -95.2(3)
O3 C39 C40 C41 170.5(4)
O4 C39 C40 C41 -10.0(5)
O3 C39 C40 C44 -5.8(6)
O4 C39 C40 C44 173.7(3)
O3 C39 C40 Fe1 81.4(5)
O4 C39 C40 Fe1 -99.1(4)
C38 Fe1 C40 C41 -178.8(3)
C44 Fe1 C40 C41 119.2(3)
C34 Fe1 C40 C41 148.1(16)
C37 Fe1 C40 C41 -139.5(3)
C42 Fe1 C40 C41 38.0(2)
C36 Fe1 C40 C41 -95.9(3)
C35 Fe1 C40 C41 -59.6(4)
C43 Fe1 C40 C41 81.8(3)
C38 Fe1 C40 C44 62.0(3)
C41 Fe1 C40 C44 -119.2(3)
C34 Fe1 C40 C44 28.9(17)
C37 Fe1 C40 C44 101.3(3)
C42 Fe1 C40 C44 -81.1(3)
C36 Fe1 C40 C44 144.9(3)
C35 Fe1 C40 C44 -178.8(3)
C43 Fe1 C40 C44 -37.4(2)
C38 Fe1 C40 C39 -56.6(4)
C41 Fe1 C40 C39 122.2(5)
C44 Fe1 C40 C39 -118.6(4)
C34 Fe1 C40 C39 -89.7(17)
C37 Fe1 C40 C39 -17.3(4)
C42 Fe1 C40 C39 160.2(4)
C36 Fe1 C40 C39 26.2(4)
C35 Fe1 C40 C39 62.6(5)
C43 Fe1 C40 C39 -156.0(4)
C44 C40 C41 C42 -1.0(4)
C39 C40 C41 C42 -177.8(4)
Fe1 C40 C41 C42 -60.3(3)
C44 C40 C41 Fe1 59.3(3)
C39 C40 C41 Fe1 -117.5(4)
C38 Fe1 C41 C40 10(2)
C44 Fe1 C41 C40 -38.0(2)
C34 Fe1 C41 C40 -175.1(3)
C37 Fe1 C41 C40 62.7(4)
C42 Fe1 C41 C40 -118.6(4)
C36 Fe1 C41 C40 102.5(3)
C35 Fe1 C41 C40 146.3(2)
C43 Fe1 C41 C40 -81.3(3)
C38 Fe1 C41 C42 129(2)
C40 Fe1 C41 C42 118.6(4)
C44 Fe1 C41 C42 80.6(3)
C34 Fe1 C41 C42 -56.6(4)
C37 Fe1 C41 C42 -178.8(3)
C36 Fe1 C41 C42 -138.9(3)
C35 Fe1 C41 C42 -95.1(3)
C43 Fe1 C41 C42 37.3(2)
C40 C41 C42 C43 0.6(5)
Fe1 C41 C42 C43 -59.2(3)
C40 C41 C42 Fe1 59.7(3)
C38 Fe1 C42 C41 -173.9(3)
C40 Fe1 C42 C41 -38.2(2)
C44 Fe1 C42 C41 -82.7(3)
C34 Fe1 C42 C41 147.4(2)
C37 Fe1 C42 C41 18(4)
C36 Fe1 C42 C41 65.0(3)
C35 Fe1 C42 C41 103.3(3)
C43 Fe1 C42 C41 -119.8(4)
C38 Fe1 C42 C43 -54.0(4)
C40 Fe1 C42 C43 81.6(3)
C41 Fe1 C42 C43 119.8(4)
C44 Fe1 C42 C43 37.1(2)
C34 Fe1 C42 C43 -92.8(3)
C37 Fe1 C42 C43 137(4)
C36 Fe1 C42 C43 -175.2(3)
C35 Fe1 C42 C43 -136.9(2)
C41 C42 C43 C44 0.1(5)
Fe1 C42 C43 C44 -58.3(3)
C41 C42 C43 Fe1 58.4(3)
C38 Fe1 C43 C44 -92.5(3)
C40 Fe1 C43 C44 38.2(2)
C41 Fe1 C43 C44 82.3(3)
C34 Fe1 C43 C44 -136.5(2)
C37 Fe1 C43 C44 -57.2(4)
C42 Fe1 C43 C44 119.8(3)
C36 Fe1 C43 C44 -176(3)
C35 Fe1 C43 C44 -173.5(3)
C38 Fe1 C43 C42 147.8(2)
C40 Fe1 C43 C42 -81.5(2)
C41 Fe1 C43 C42 -37.4(2)
C44 Fe1 C43 C42 -119.8(3)
C34 Fe1 C43 C42 103.7(2)
C37 Fe1 C43 C42 -176.9(3)
C36 Fe1 C43 C42 64(3)
C35 Fe1 C43 C42 66.7(3)
C42 C43 C44 C40 -0.7(4)
Fe1 C43 C44 C40 -59.4(3)
C42 C43 C44 Fe1 58.6(3)
C41 C40 C44 C43 1.1(4)
C39 C40 C44 C43 178.0(3)
Fe1 C40 C44 C43 60.4(3)
C41 C40 C44 Fe1 -59.3(3)
C39 C40 C44 Fe1 117.6(4)
C38 Fe1 C44 C43 102.5(3)
C40 Fe1 C44 C43 -119.1(3)
C41 Fe1 C44 C43 -81.3(3)
C34 Fe1 C44 C43 64.6(3)
C37 Fe1 C44 C43 145.5(2)
C42 Fe1 C44 C43 -37.4(2)
C36 Fe1 C44 C43 179.6(3)
C35 Fe1 C44 C43 54(2)
C38 Fe1 C44 C40 -138.5(2)
C41 Fe1 C44 C40 37.7(2)
C34 Fe1 C44 C40 -176.3(2)
C37 Fe1 C44 C40 -95.4(3)
C42 Fe1 C44 C40 81.6(2)
C36 Fe1 C44 C40 -61.3(4)
C35 Fe1 C44 C40 172.6(18)
C43 Fe1 C44 C40 119.1(3)
